data_4312848
loop_
_publ_author_name
'Nisha Mathew'
'Balaji R. Jagirdar'
'Anupama Ranganathan'

_publ_section_title
;
 Trans \\rightarrow Cis Isomerization of trans-[(dppm)2Ru(H)(L)][BF4] (L =
 P(OR)3) Complexes: Preparation of cis-[(dppm)2Ru(\h2-H2)(L)][BF4]2
;
_journal_name_full 'Inorganic Chemistry'
_journal_page_first 187
_journal_page_last 197
_journal_paper_doi 10.1021/ic020082n
_journal_volume 42
_journal_year 2003
_chemical_formula_sum 'C54 H55 B Cl2 F4 O3 P5 Ru'
_chemical_formula_weight 1165.61
_chemical_name_systematic
;
  ?
;
_space_group_IT_number 14
_symmetry_cell_setting monoclinic
_symmetry_space_group_name_Hall '-P 2ybc'
_symmetry_space_group_name_H-M 'P 1 21/c 1'
_atom_sites_solution_hydrogens geom
_atom_sites_solution_primary direct
_atom_sites_solution_secondary difmap
_audit_creation_method SHELXL-97
_cell_angle_alpha 90
_cell_angle_beta 91.358(1)
_cell_angle_gamma 90
_cell_formula_units_Z 4
_cell_length_a 10.21610(10)
_cell_length_b 24.6584(3)
_cell_length_c 22.0474(2)
_cell_measurement_temperature 298(2)
_cell_volume 5552.46(10)
_computing_structure_refinement 'SHELXL-97 (Sheldrick, 1997)'
_diffrn_ambient_temperature 298(2)
_diffrn_measured_fraction_theta_full 0.992
_diffrn_measured_fraction_theta_max 0.992
_diffrn_radiation_monochromator graphite
_diffrn_radiation_source 'fine-focus sealed tube'
_diffrn_radiation_type MoK\a
_diffrn_radiation_wavelength 0.71073
_diffrn_reflns_av_R_equivalents 0.0688
_diffrn_reflns_av_sigmaI/netI 0.0893
_diffrn_reflns_limit_h_max 11
_diffrn_reflns_limit_h_min -11
_diffrn_reflns_limit_k_max 20
_diffrn_reflns_limit_k_min -27
_diffrn_reflns_limit_l_max 22
_diffrn_reflns_limit_l_min -24
_diffrn_reflns_number 22575
_diffrn_reflns_theta_full 23.26
_diffrn_reflns_theta_max 23.26
_diffrn_reflns_theta_min 1.24
_exptl_absorpt_coefficient_mu 0.577
_exptl_crystal_density_diffrn 1.394
_exptl_crystal_density_method 'not measured'
_exptl_crystal_F_000 2388
_refine_diff_density_max 0.563
_refine_diff_density_min -0.401
_refine_diff_density_rms 0.090
_refine_ls_extinction_method none
_refine_ls_goodness_of_fit_ref 1.049
_refine_ls_hydrogen_treatment mixed
_refine_ls_matrix_type full
_refine_ls_number_parameters 631
_refine_ls_number_reflns 7926
_refine_ls_number_restraints 0
_refine_ls_restrained_S_all 1.049
_refine_ls_R_factor_all 0.1010
_refine_ls_R_factor_gt 0.0536
_refine_ls_shift/su_max 0.001
_refine_ls_shift/su_mean 0.000
_refine_ls_structure_factor_coef Fsqd
_refine_ls_weighting_details 'calc w=1/[\s^2^(Fo^2^)+(0.0686P)^2^+0.0000P] where P=(Fo^2^+2Fc^2^)/3'
_refine_ls_weighting_scheme calc
_refine_ls_wR_factor_gt 0.1192
_refine_ls_wR_factor_ref 0.1450
_reflns_number_gt 5200
_reflns_number_total 7926
_reflns_threshold_expression >2sigma(I)
_cod_data_source_file ic020082n_1.cif
_cod_data_source_block trans-[(dppm)2Ru(H)(P(OMe)3][BF4]
_cod_original_cell_volume 5552.45(10)
_cod_database_code 4312848

loop_
_symmetry_equiv_pos_as_xyz
'x, y, z'
'-x, y+1/2, -z+1/2'
'-x, -y, -z'
'x, -y-1/2, z-1/2'

loop_
_atom_site_label
_atom_site_type_symbol
_atom_site_fract_x
_atom_site_fract_y
_atom_site_fract_z
_atom_site_U_iso_or_equiv
_atom_site_adp_type
_atom_site_occupancy
_atom_site_symmetry_multiplicity
_atom_site_calc_flag
_atom_site_refinement_flags
_atom_site_disorder_assembly
_atom_site_disorder_group
Ru1 Ru 0.45404(4) 0.290888(18) 0.36153(2) 0.03635(17) Uani 1 1 d . . .
P4 P 0.24917(15) 0.30449(6) 0.40400(7) 0.0404(4) Uani 1 1 d . . .
P1 P 0.65652(15) 0.26383(6) 0.32116(7) 0.0403(4) Uani 1 1 d . . .
P2 P 0.60232(16) 0.26627(7) 0.44018(7) 0.0432(4) Uani 1 1 d . . .
P5 P 0.50316(16) 0.38255(6) 0.36456(7) 0.0457(4) Uani 1 1 d . . .
P3 P 0.29937(15) 0.29904(6) 0.28240(6) 0.0403(4) Uani 1 1 d . . .
O2 O 0.3725(4) 0.41806(17) 0.3581(2) 0.0680(13) Uani 1 1 d . . .
C17 C 0.6562(12) 0.3537(4) 0.6237(4) 0.097(3) Uani 1 1 d . . .
H17 H 0.6621 0.3731 0.6599 0.116 Uiso 1 1 calc R . .
O1 O 0.5993(5) 0.4104(2) 0.3189(3) 0.0955(18) Uani 1 1 d . . .
F2 F -0.0544(4) 0.03270(18) 0.1562(2) 0.0967(14) Uani 1 1 d . . .
O3 O 0.5714(5) 0.39981(19) 0.4275(2) 0.0866(16) Uani 1 1 d . . .
C45 C 0.1693(5) 0.2461(2) 0.4391(3) 0.0425(15) Uani 1 1 d . . .
C1 C 0.7427(5) 0.2972(2) 0.2593(3) 0.0413(14) Uani 1 1 d . . .
F4 F -0.0228(6) -0.0092(2) 0.2453(2) 0.145(2) Uani 1 1 d . . .
F1 F 0.1452(5) 0.0142(2) 0.1917(3) 0.152(2) Uani 1 1 d . . .
C32 C 0.3109(6) 0.3483(3) 0.2204(3) 0.0479(16) Uani 1 1 d . . .
C38 C 0.1623(5) 0.3191(2) 0.3313(2) 0.0412(14) Uani 1 1 d . . .
H38A H 0.1393 0.3570 0.3270 0.049 Uiso 1 1 calc R . .
H38B H 0.0852 0.2965 0.3250 0.049 Uiso 1 1 calc R . .
C39 C 0.2042(6) 0.3588(2) 0.4557(2) 0.0423(14) Uani 1 1 d . . .
F3 F 0.0219(7) -0.0530(2) 0.1634(2) 0.157(3) Uani 1 1 d . . .
C20 C 0.6068(7) 0.1939(2) 0.4618(3) 0.0495(16) Uani 1 1 d . . .
C7 C 0.6946(6) 0.1920(2) 0.3062(2) 0.0438(15) Uani 1 1 d . . .
C14 C 0.6332(6) 0.2989(2) 0.5134(3) 0.0489(16) Uani 1 1 d . . .
C15 C 0.5384(7) 0.2944(3) 0.5576(3) 0.0642(19) Uani 1 1 d . . .
H15 H 0.4655 0.2726 0.5502 0.077 Uiso 1 1 calc R . .
C26 C 0.2345(6) 0.2407(2) 0.2401(3) 0.0466(15) Uani 1 1 d . . .
C46 C 0.1242(7) 0.2028(3) 0.4034(3) 0.0650(19) Uani 1 1 d . . .
H46 H 0.1238 0.2055 0.3613 0.078 Uiso 1 1 calc R . .
C44 C 0.2920(7) 0.3772(2) 0.4987(3) 0.0532(17) Uani 1 1 d . . .
H44 H 0.3766 0.3633 0.4997 0.064 Uiso 1 1 calc R . .
C13 C 0.7495(6) 0.2769(2) 0.3933(2) 0.0461(15) Uani 1 1 d . . .
H13A H 0.7844 0.3134 0.3960 0.055 Uiso 1 1 calc R . .
H13B H 0.8181 0.2505 0.4013 0.055 Uiso 1 1 calc R . .
C6 C 0.8228(6) 0.3420(3) 0.2671(3) 0.0532(17) Uani 1 1 d . . .
H6 H 0.8394 0.3554 0.3059 0.064 Uiso 1 1 calc R . .
C5 C 0.8790(7) 0.3673(3) 0.2174(3) 0.0661(19) Uani 1 1 d . . .
H5 H 0.9336 0.3972 0.2229 0.079 Uiso 1 1 calc R . .
C21 C 0.4912(7) 0.1639(3) 0.4609(3) 0.0618(19) Uani 1 1 d . . .
H21 H 0.4122 0.1808 0.4512 0.074 Uiso 1 1 calc R . .
C12 C 0.8201(7) 0.1787(3) 0.2879(3) 0.0615(19) Uani 1 1 d . . .
H12 H 0.8816 0.2059 0.2821 0.074 Uiso 1 1 calc R . .
C4 C 0.8528(7) 0.3476(3) 0.1605(3) 0.071(2) Uani 1 1 d . . .
H4 H 0.8892 0.3644 0.1271 0.085 Uiso 1 1 calc R . .
C2 C 0.7192(7) 0.2784(3) 0.2006(3) 0.0576(18) Uani 1 1 d . . .
H2 H 0.6654 0.2484 0.1943 0.069 Uiso 1 1 calc R . .
C43 C 0.2580(8) 0.4161(3) 0.5407(3) 0.070(2) Uani 1 1 d . . .
H43 H 0.3183 0.4271 0.5705 0.084 Uiso 1 1 calc R . .
C22 C 0.4928(9) 0.1088(3) 0.4745(3) 0.076(2) Uani 1 1 d . . .
H22 H 0.4153 0.0890 0.4740 0.091 Uiso 1 1 calc R . .
C31 C 0.1261(7) 0.2477(3) 0.2017(3) 0.067(2) Uani 1 1 d . . .
H31 H 0.0886 0.2819 0.1977 0.080 Uiso 1 1 calc R . .
C37 C 0.2367(7) 0.3949(3) 0.2156(3) 0.066(2) Uani 1 1 d . . .
H37 H 0.1764 0.4033 0.2451 0.079 Uiso 1 1 calc R . .
C8 C 0.6063(6) 0.1512(2) 0.3155(3) 0.0547(17) Uani 1 1 d . . .
H8 H 0.5229 0.1596 0.3287 0.066 Uiso 1 1 calc R . .
C27 C 0.2886(7) 0.1901(3) 0.2445(3) 0.070(2) Uani 1 1 d . . .
H27 H 0.3621 0.1848 0.2694 0.084 Uiso 1 1 calc R . .
C49 C 0.1240(8) 0.1932(3) 0.5278(4) 0.084(2) Uani 1 1 d . . .
H49 H 0.1240 0.1901 0.5698 0.101 Uiso 1 1 calc R . .
C11 C 0.8537(7) 0.1253(3) 0.2784(3) 0.073(2) Uani 1 1 d . . .
H11 H 0.9381 0.1170 0.2667 0.088 Uiso 1 1 calc R . .
C29 C 0.1283(8) 0.1549(3) 0.1748(3) 0.075(2) Uani 1 1 d . . .
H29 H 0.0928 0.1261 0.1527 0.090 Uiso 1 1 calc R . .
C40 C 0.0810(7) 0.3819(3) 0.4536(3) 0.0637(19) Uani 1 1 d . . .
H40 H 0.0197 0.3703 0.4244 0.076 Uiso 1 1 calc R . .
C9 C 0.6403(8) 0.0972(3) 0.3055(3) 0.074(2) Uani 1 1 d . . .
H9 H 0.5792 0.0699 0.3120 0.088 Uiso 1 1 calc R . .
C50 C 0.1663(7) 0.2406(3) 0.5013(3) 0.067(2) Uani 1 1 d . . .
H50 H 0.1933 0.2694 0.5258 0.081 Uiso 1 1 calc R . .
C3 C 0.7737(8) 0.3033(3) 0.1519(3) 0.072(2) Uani 1 1 d . . .
H3 H 0.7571 0.2901 0.1130 0.086 Uiso 1 1 calc R . .
C16 C 0.5502(9) 0.3217(4) 0.6122(3) 0.085(3) Uani 1 1 d . . .
H16 H 0.4858 0.3181 0.6410 0.102 Uiso 1 1 calc R . .
C41 C 0.0474(8) 0.4222(3) 0.4946(4) 0.079(2) Uani 1 1 d . . .
H41 H -0.0350 0.4382 0.4922 0.095 Uiso 1 1 calc R . .
C25 C 0.7240(7) 0.1686(3) 0.4779(3) 0.070(2) Uani 1 1 d . . .
H25 H 0.8016 0.1883 0.4795 0.085 Uiso 1 1 calc R . .
C36 C 0.2531(9) 0.4296(3) 0.1658(3) 0.082(2) Uani 1 1 d . . .
H36 H 0.2021 0.4607 0.1619 0.098 Uiso 1 1 calc R . .
C18 C 0.7549(10) 0.3580(3) 0.5827(4) 0.094(3) Uani 1 1 d . . .
H18 H 0.8287 0.3788 0.5919 0.112 Uiso 1 1 calc R . .
C30 C 0.0730(7) 0.2045(3) 0.1694(3) 0.076(2) Uani 1 1 d . . .
H30 H -0.0001 0.2096 0.1441 0.091 Uiso 1 1 calc R . .
C33 C 0.4002(8) 0.3366(3) 0.1762(3) 0.078(2) Uani 1 1 d . . .
H33 H 0.4490 0.3048 0.1789 0.093 Uiso 1 1 calc R . .
C47 C 0.0804(7) 0.1562(3) 0.4308(4) 0.082(2) Uani 1 1 d . . .
H47 H 0.0489 0.1276 0.4070 0.098 Uiso 1 1 calc R . .
C10 C 0.7640(9) 0.0838(3) 0.2860(3) 0.079(2) Uani 1 1 d . . .
H10 H 0.7863 0.0479 0.2782 0.095 Uiso 1 1 calc R . .
C19 C 0.7435(7) 0.3307(3) 0.5268(3) 0.072(2) Uani 1 1 d . . .
H19 H 0.8095 0.3339 0.4987 0.086 Uiso 1 1 calc R . .
B1 B 0.0209(9) -0.0029(4) 0.1879(4) 0.062(2) Uani 1 1 d . . .
C23 C 0.6107(10) 0.0839(3) 0.4888(3) 0.085(3) Uani 1 1 d . . .
H23 H 0.6131 0.0469 0.4967 0.103 Uiso 1 1 calc R . .
C48 C 0.0826(8) 0.1512(3) 0.4929(4) 0.084(2) Uani 1 1 d . . .
H48 H 0.0557 0.1191 0.5108 0.101 Uiso 1 1 calc R . .
C24 C 0.7241(9) 0.1137(3) 0.4914(4) 0.091(3) Uani 1 1 d . . .
H24 H 0.8024 0.0969 0.5025 0.109 Uiso 1 1 calc R . .
C28 C 0.2347(8) 0.1460(3) 0.2118(4) 0.086(2) Uani 1 1 d . . .
H28 H 0.2710 0.1116 0.2154 0.103 Uiso 1 1 calc R . .
C52 C 0.3517(8) 0.4734(3) 0.3705(4) 0.100(3) Uani 1 1 d . . .
H52A H 0.2618 0.4824 0.3618 0.151 Uiso 1 1 calc R . .
H52B H 0.4073 0.4951 0.3457 0.151 Uiso 1 1 calc R . .
H52C H 0.3718 0.4805 0.4125 0.151 Uiso 1 1 calc R . .
C51 C 0.5816(8) 0.4389(4) 0.2666(3) 0.107(3) Uani 1 1 d . . .
H51A H 0.6651 0.4494 0.2514 0.160 Uiso 1 1 calc R . .
H51B H 0.5306 0.4707 0.2743 0.160 Uiso 1 1 calc R . .
H51C H 0.5364 0.4166 0.2371 0.160 Uiso 1 1 calc R . .
C34 C 0.4180(9) 0.3713(4) 0.1280(3) 0.105(3) Uani 1 1 d . . .
H34 H 0.4798 0.3634 0.0990 0.126 Uiso 1 1 calc R . .
C53 C 0.6496(9) 0.4474(3) 0.4395(4) 0.129(4) Uani 1 1 d . . .
H53A H 0.6782 0.4475 0.4813 0.193 Uiso 1 1 calc R . .
H53B H 0.5983 0.4792 0.4311 0.193 Uiso 1 1 calc R . .
H53C H 0.7245 0.4471 0.4140 0.193 Uiso 1 1 calc R . .
C35 C 0.3436(10) 0.4179(4) 0.1231(4) 0.095(3) Uani 1 1 d . . .
H35 H 0.3552 0.4414 0.0906 0.113 Uiso 1 1 calc R . .
C42 C 0.1352(9) 0.4383(3) 0.5382(3) 0.074(2) Uani 1 1 d . . .
H42 H 0.1119 0.4644 0.5664 0.089 Uiso 1 1 calc R . .
Cl2 Cl 0.0718(4) -0.00013(13) 0.41850(17) 0.1755(14) Uani 1 1 d . . .
Cl1 Cl 0.3121(5) 0.0273(3) 0.3673(2) 0.303(4) Uani 1 1 d . . .
C54 C 0.1723(17) 0.0070(6) 0.3590(5) 0.216(8) Uani 1 1 d . . .
H54A H 0.1769 -0.0281 0.3393 0.259 Uiso 1 1 calc R . .
H54B H 0.1288 0.0313 0.3304 0.259 Uiso 1 1 calc R . .

loop_
_atom_site_aniso_label
_atom_site_aniso_U_11
_atom_site_aniso_U_22
_atom_site_aniso_U_33
_atom_site_aniso_U_23
_atom_site_aniso_U_13
_atom_site_aniso_U_12
Ru1 0.0382(3) 0.0363(3) 0.0346(3) -0.0034(2) 0.0023(2) -0.0012(2)
P4 0.0402(10) 0.0419(10) 0.0393(9) -0.0056(7) 0.0040(7) -0.0002(7)
P1 0.0397(10) 0.0418(9) 0.0395(9) -0.0021(8) 0.0034(7) 0.0005(7)
P2 0.0459(10) 0.0463(10) 0.0374(9) -0.0007(8) 0.0016(7) 0.0018(8)
P5 0.0461(10) 0.0395(10) 0.0515(10) -0.0008(8) -0.0001(8) -0.0008(8)
P3 0.0421(9) 0.0420(9) 0.0367(9) -0.0043(7) 0.0012(7) -0.0001(7)
O2 0.072(3) 0.046(3) 0.086(3) 0.003(3) 0.016(3) 0.005(2)
C17 0.167(11) 0.072(6) 0.049(5) -0.010(5) -0.024(6) 0.031(6)
O1 0.085(4) 0.077(4) 0.127(5) 0.046(3) 0.046(3) 0.017(3)
F2 0.092(3) 0.088(3) 0.110(3) 0.035(3) -0.001(3) 0.011(3)
O3 0.112(4) 0.057(3) 0.089(4) -0.009(3) -0.037(3) -0.021(3)
C45 0.035(3) 0.043(4) 0.051(4) -0.005(3) 0.012(3) 0.004(3)
C1 0.040(4) 0.038(4) 0.046(4) -0.001(3) 0.005(3) 0.000(3)
F4 0.191(6) 0.136(5) 0.113(4) 0.039(4) 0.061(4) 0.068(4)
F1 0.090(4) 0.139(5) 0.225(6) 0.056(5) -0.036(4) -0.018(4)
C32 0.052(4) 0.052(4) 0.039(4) -0.003(3) -0.006(3) 0.001(3)
C38 0.041(4) 0.038(3) 0.044(3) -0.002(3) 0.002(3) 0.002(3)
C39 0.046(4) 0.044(4) 0.037(3) -0.005(3) 0.006(3) 0.002(3)
F3 0.244(7) 0.084(4) 0.138(5) -0.044(4) -0.058(5) 0.030(4)
C20 0.064(5) 0.051(4) 0.034(3) 0.001(3) 0.003(3) 0.003(4)
C7 0.045(4) 0.046(4) 0.040(3) 0.001(3) 0.008(3) 0.005(3)
C14 0.065(5) 0.047(4) 0.035(3) 0.000(3) -0.003(3) 0.011(3)
C15 0.069(5) 0.079(5) 0.044(4) -0.001(4) -0.001(4) 0.018(4)
C26 0.049(4) 0.047(4) 0.043(4) -0.012(3) 0.000(3) -0.003(3)
C46 0.075(5) 0.057(5) 0.064(4) -0.010(4) 0.016(4) -0.010(4)
C44 0.066(5) 0.050(4) 0.043(4) -0.002(3) -0.002(3) 0.006(3)
C13 0.042(4) 0.051(4) 0.045(4) -0.002(3) -0.001(3) -0.003(3)
C6 0.052(4) 0.059(4) 0.049(4) -0.005(3) 0.004(3) -0.002(3)
C5 0.062(5) 0.062(5) 0.074(5) 0.008(4) 0.010(4) -0.007(4)
C21 0.073(5) 0.056(5) 0.057(4) 0.012(4) 0.008(4) -0.001(4)
C12 0.068(5) 0.047(4) 0.070(5) 0.009(4) 0.022(4) 0.012(4)
C4 0.080(6) 0.065(5) 0.068(5) 0.025(4) 0.019(4) -0.004(4)
C2 0.074(5) 0.056(4) 0.043(4) -0.006(3) 0.004(4) -0.006(3)
C43 0.102(7) 0.057(5) 0.049(4) -0.008(4) -0.002(4) -0.010(5)
C22 0.106(7) 0.063(5) 0.058(5) 0.012(4) -0.003(4) -0.009(5)
C31 0.074(5) 0.062(5) 0.063(4) -0.014(4) -0.023(4) 0.002(4)
C37 0.081(5) 0.056(5) 0.061(5) -0.006(4) 0.003(4) 0.002(4)
C8 0.058(4) 0.046(4) 0.061(4) 0.002(3) 0.015(3) 0.007(3)
C27 0.078(5) 0.053(5) 0.077(5) -0.022(4) -0.012(4) 0.005(4)
C49 0.100(7) 0.078(6) 0.077(6) 0.017(5) 0.029(5) -0.021(5)
C11 0.068(5) 0.070(6) 0.082(5) 0.012(4) 0.024(4) 0.028(4)
C29 0.077(6) 0.071(6) 0.077(5) -0.038(5) 0.002(5) -0.022(5)
C40 0.057(5) 0.069(5) 0.065(5) -0.009(4) 0.006(4) 0.001(4)
C9 0.090(6) 0.045(5) 0.086(5) 0.004(4) 0.019(5) 0.004(4)
C50 0.070(5) 0.074(5) 0.058(5) 0.004(4) 0.010(4) -0.013(4)
C3 0.093(6) 0.079(6) 0.043(4) 0.000(4) 0.011(4) -0.002(5)
C16 0.112(8) 0.096(7) 0.047(5) 0.001(5) 0.007(5) 0.042(6)
C41 0.077(6) 0.069(5) 0.092(6) -0.012(5) 0.027(5) 0.018(4)
C25 0.063(5) 0.072(6) 0.076(5) 0.008(4) -0.014(4) 0.012(4)
C36 0.114(7) 0.061(5) 0.071(5) 0.018(5) -0.006(5) 0.012(5)
C18 0.134(9) 0.081(6) 0.063(5) -0.009(5) -0.045(6) -0.009(6)
C30 0.073(5) 0.081(6) 0.073(5) -0.026(5) -0.024(4) -0.006(5)
C33 0.093(6) 0.083(6) 0.058(5) 0.015(4) 0.018(4) 0.022(5)
C47 0.091(6) 0.044(5) 0.110(7) -0.006(5) 0.021(5) -0.022(4)
C10 0.111(7) 0.046(5) 0.081(5) 0.001(4) 0.024(5) 0.025(5)
C19 0.079(6) 0.079(6) 0.057(5) 0.002(4) -0.012(4) -0.012(4)
B1 0.069(6) 0.053(6) 0.066(6) 0.007(5) 0.011(5) -0.005(5)
C23 0.129(8) 0.049(5) 0.078(6) 0.011(4) 0.003(6) 0.001(6)
C48 0.093(6) 0.055(5) 0.106(7) 0.019(5) 0.031(5) -0.007(4)
C24 0.108(8) 0.061(6) 0.103(7) 0.021(5) -0.006(6) 0.030(5)
C28 0.090(6) 0.061(5) 0.105(6) -0.030(5) -0.003(5) 0.006(5)
C52 0.090(7) 0.055(5) 0.156(8) -0.016(5) 0.008(6) 0.016(4)
C51 0.091(7) 0.158(9) 0.071(5) 0.045(6) 0.006(5) 0.004(6)
C34 0.149(9) 0.104(7) 0.064(5) 0.029(5) 0.039(5) 0.019(7)
C53 0.154(9) 0.064(6) 0.163(9) -0.003(6) -0.087(8) -0.038(6)
C35 0.141(9) 0.080(6) 0.062(5) 0.027(5) 0.009(6) -0.003(6)
C42 0.114(7) 0.044(5) 0.066(5) -0.015(4) 0.032(5) 0.001(5)
Cl2 0.225(4) 0.113(2) 0.189(3) 0.016(2) 0.037(3) 0.007(2)
Cl1 0.208(5) 0.515(10) 0.188(4) -0.145(5) 0.023(3) -0.142(6)
C54 0.31(2) 0.213(16) 0.128(10) -0.049(10) 0.040(13) -0.133(15)

loop_
_atom_type_symbol
_atom_type_description
_atom_type_scat_dispersion_real
_atom_type_scat_dispersion_imag
_atom_type_scat_source
C C 0.0033 0.0016 'International Tables Vol C Tables 4.2.6.8 and 6.1.1.4'
H H 0.0000 0.0000 'International Tables Vol C Tables 4.2.6.8 and 6.1.1.4'
B B 0.0013 0.0007 'International Tables Vol C Tables 4.2.6.8 and 6.1.1.4'
F F 0.0171 0.0103 'International Tables Vol C Tables 4.2.6.8 and 6.1.1.4'
O O 0.0106 0.0060 'International Tables Vol C Tables 4.2.6.8 and 6.1.1.4'
P P 0.1023 0.0942 'International Tables Vol C Tables 4.2.6.8 and 6.1.1.4'
Ru Ru -1.2594 0.8363 'International Tables Vol C Tables 4.2.6.8 and 6.1.1.4'
Cl Cl 0.1484 0.1585 'International Tables Vol C Tables 4.2.6.8 and 6.1.1.4'

loop_
_geom_angle_atom_site_label_1
_geom_angle_atom_site_label_2
_geom_angle_atom_site_label_3
_geom_angle
_geom_angle_site_symmetry_1
_geom_angle_site_symmetry_3
_geom_angle_publ_flag
P5 Ru1 P3 94.53(6) . . ?
P5 Ru1 P4 92.45(6) . . ?
P3 Ru1 P4 71.95(5) . . ?
P5 Ru1 P2 95.50(6) . . ?
P3 Ru1 P2 169.95(6) . . ?
P4 Ru1 P2 107.99(6) . . ?
P5 Ru1 P1 95.53(6) . . ?
P3 Ru1 P1 108.99(5) . . ?
P4 Ru1 P1 171.84(6) . . ?
P2 Ru1 P1 69.59(5) . . ?
C39 P4 C45 101.0(3) . . ?
C39 P4 C38 106.0(3) . . ?
C45 P4 C38 108.0(3) . . ?
C39 P4 Ru1 126.7(2) . . ?
C45 P4 Ru1 117.83(18) . . ?
C38 P4 Ru1 95.58(17) . . ?
C1 P1 C7 101.0(3) . . ?
C1 P1 C13 108.3(3) . . ?
C7 P1 C13 102.3(3) . . ?
C1 P1 Ru1 126.26(19) . . ?
C7 P1 Ru1 121.9(2) . . ?
C13 P1 Ru1 93.63(18) . . ?
C1 P1 P2 145.7(2) . . ?
C7 P1 P2 104.18(19) . . ?
C13 P1 P2 43.68(17) . . ?
Ru1 P1 P2 54.99(5) . . ?
C14 P2 C20 101.2(3) . . ?
C14 P2 C13 107.8(3) . . ?
C20 P2 C13 105.2(3) . . ?
C14 P2 Ru1 129.2(2) . . ?
C20 P2 Ru1 116.8(2) . . ?
C13 P2 Ru1 93.94(18) . . ?
C14 P2 P1 146.8(2) . . ?
C20 P2 P1 103.01(19) . . ?
C13 P2 P1 43.58(17) . . ?
Ru1 P2 P1 55.43(5) . . ?
O1 P5 O3 100.0(3) . . ?
O1 P5 O2 103.6(3) . . ?
O3 P5 O2 106.1(3) . . ?
O1 P5 Ru1 122.9(2) . . ?
O3 P5 Ru1 112.00(19) . . ?
O2 P5 Ru1 110.65(18) . . ?
C26 P3 C32 99.7(3) . . ?
C26 P3 C38 103.7(3) . . ?
C32 P3 C38 108.6(3) . . ?
C26 P3 Ru1 122.9(2) . . ?
C32 P3 Ru1 124.1(2) . . ?
C38 P3 Ru1 95.49(17) . . ?
C52 O2 P5 130.0(5) . . ?
C16 C17 C18 121.0(8) . . ?
C51 O1 P5 133.9(5) . . ?
C53 O3 P5 127.2(5) . . ?
C50 C45 C46 118.2(6) . . ?
C50 C45 P4 121.1(5) . . ?
C46 C45 P4 120.3(5) . . ?
C6 C1 C2 118.0(6) . . ?
C6 C1 P1 124.0(5) . . ?
C2 C1 P1 117.9(5) . . ?
C37 C32 C33 119.4(6) . . ?
C37 C32 P3 124.3(5) . . ?
C33 C32 P3 116.3(5) . . ?
P4 C38 P3 95.6(3) . . ?
C44 C39 C40 118.0(6) . . ?
C44 C39 P4 120.3(5) . . ?
C40 C39 P4 121.7(5) . . ?
C25 C20 C21 119.3(6) . . ?
C25 C20 P2 121.1(5) . . ?
C21 C20 P2 119.5(5) . . ?
C8 C7 C12 118.9(6) . . ?
C8 C7 P1 122.4(5) . . ?
C12 C7 P1 118.6(5) . . ?
C15 C14 C19 117.8(6) . . ?
C15 C14 P2 118.4(5) . . ?
C19 C14 P2 123.7(5) . . ?
C16 C15 C14 121.5(7) . . ?
C27 C26 C31 118.2(6) . . ?
C27 C26 P3 122.7(5) . . ?
C31 C26 P3 119.0(5) . . ?
C47 C46 C45 119.6(7) . . ?
C39 C44 C43 121.5(7) . . ?
P1 C13 P2 92.7(3) . . ?
C1 C6 C5 120.9(6) . . ?
C4 C5 C6 119.1(7) . . ?
C22 C21 C20 120.6(7) . . ?
C11 C12 C7 120.3(6) . . ?
C5 C4 C3 120.9(7) . . ?
C3 C2 C1 121.1(6) . . ?
C42 C43 C44 119.7(7) . . ?
C23 C22 C21 119.4(8) . . ?
C30 C31 C26 120.9(7) . . ?
C32 C37 C36 119.5(7) . . ?
C7 C8 C9 120.6(6) . . ?
C26 C27 C28 121.0(7) . . ?
C48 C49 C50 120.3(7) . . ?
C12 C11 C10 121.3(7) . . ?
C30 C29 C28 121.6(7) . . ?
C39 C40 C41 120.7(7) . . ?
C10 C9 C8 120.7(7) . . ?
C45 C50 C49 121.2(7) . . ?
C2 C3 C4 120.1(7) . . ?
C17 C16 C15 119.9(8) . . ?
C42 C41 C40 119.9(7) . . ?
C24 C25 C20 119.4(7) . . ?
C35 C36 C37 120.3(7) . . ?
C17 C18 C19 119.6(8) . . ?
C29 C30 C31 119.6(7) . . ?
C34 C33 C32 121.0(7) . . ?
C48 C47 C46 120.9(7) . . ?
C9 C10 C11 118.1(7) . . ?
C14 C19 C18 120.1(8) . . ?
F1 B1 F3 107.3(8) . . ?
F1 B1 F2 110.8(7) . . ?
F3 B1 F2 113.4(7) . . ?
F1 B1 F4 108.0(8) . . ?
F3 B1 F4 105.9(7) . . ?
F2 B1 F4 111.1(7) . . ?
C24 C23 C22 120.1(8) . . ?
C49 C48 C47 119.8(7) . . ?
C23 C24 C25 121.1(8) . . ?
C29 C28 C27 118.6(7) . . ?
C33 C34 C35 119.7(8) . . ?
C36 C35 C34 120.1(7) . . ?
C41 C42 C43 120.1(7) . . ?
Cl1 C54 Cl2 121.7(8) . . ?

loop_
_geom_bond_atom_site_label_1
_geom_bond_atom_site_label_2
_geom_bond_distance
_geom_bond_site_symmetry_2
_geom_bond_publ_flag
Ru1 P5 2.3153(17) . ?
Ru1 P3 2.3347(15) . ?
Ru1 P4 2.3375(16) . ?
Ru1 P2 2.3554(16) . ?
Ru1 P1 2.3680(16) . ?
P4 C39 1.824(6) . ?
P4 C45 1.835(6) . ?
P4 C38 1.849(5) . ?
P1 C1 1.835(6) . ?
P1 C7 1.845(6) . ?
P1 C13 1.860(5) . ?
P1 P2 2.695(2) . ?
P2 C14 1.825(6) . ?
P2 C20 1.847(6) . ?
P2 C13 1.864(6) . ?
P5 O1 1.579(5) . ?
P5 O3 1.596(5) . ?
P5 O2 1.600(5) . ?
P3 C26 1.830(6) . ?
P3 C32 1.834(6) . ?
P3 C38 1.856(5) . ?
O2 C52 1.409(8) . ?
C17 C16 1.359(11) . ?
C17 C18 1.373(12) . ?
O1 C51 1.359(7) . ?
F2 B1 1.352(9) . ?
O3 C53 1.439(8) . ?
C45 C50 1.378(8) . ?
C45 C46 1.398(8) . ?
C1 C6 1.381(8) . ?
C1 C2 1.392(7) . ?
F4 B1 1.360(9) . ?
F1 B1 1.338(9) . ?
C32 C37 1.380(8) . ?
C32 C33 1.381(9) . ?
C39 C44 1.368(8) . ?
C39 C40 1.382(8) . ?
F3 B1 1.347(9) . ?
C20 C25 1.388(8) . ?
C20 C21 1.393(8) . ?
C7 C8 1.369(8) . ?
C7 C12 1.393(8) . ?
C14 C15 1.394(8) . ?
C14 C19 1.399(9) . ?
C15 C16 1.380(10) . ?
C26 C27 1.366(8) . ?
C26 C31 1.389(8) . ?
C46 C47 1.380(9) . ?
C44 C43 1.385(8) . ?
C6 C5 1.397(8) . ?
C5 C4 1.366(9) . ?
C21 C22 1.390(9) . ?
C12 C11 1.378(9) . ?
C4 C3 1.367(9) . ?
C2 C3 1.365(8) . ?
C43 C42 1.369(10) . ?
C22 C23 1.383(10) . ?
C31 C30 1.384(9) . ?
C37 C36 1.404(9) . ?
C8 C9 1.396(8) . ?
C27 C28 1.409(9) . ?
C49 C48 1.351(10) . ?
C49 C50 1.381(9) . ?
C11 C10 1.386(10) . ?
C29 C30 1.354(10) . ?
C29 C28 1.361(9) . ?
C40 C41 1.394(9) . ?
C9 C10 1.385(10) . ?
C41 C42 1.357(10) . ?
C25 C24 1.386(10) . ?
C36 C35 1.367(11) . ?
C18 C19 1.406(10) . ?
C33 C34 1.379(9) . ?
C47 C48 1.373(10) . ?
C23 C24 1.372(10) . ?
C34 C35 1.381(11) . ?
Cl2 C54 1.694(13) . ?
Cl1 C54 1.519(15) . ?
